data_4036741
loop_
_publ_author_name
'Mamane, V.'
'Peluso, P.'
'Aubert, E.'
'Cossu, S.'
'Pale, P.'

_publ_section_title
;
 Chiral Hexahalogenated 4,4'-Bipyridines.
;
_journal_issue 11
_journal_name_full 'The Journal of organic chemistry'
_journal_page_first 4576
_journal_page_last 4587
_journal_paper_doi 10.1021/acs.joc.6b00413
_journal_volume 81
_journal_year 2016
_chemical_formula_moiety 'C10 H2 I6 N2'
_chemical_formula_sum 'C10 H2 I6 N2'
_chemical_formula_weight 911.54
_space_group_crystal_system orthorhombic
_space_group_IT_number 19
_space_group_name_Hall 'P 2ac 2ab'
_space_group_name_H-M_alt 'P 21 21 21'
_atom_sites_solution_hydrogens geom
_atom_sites_solution_primary direct
_atom_sites_solution_secondary difmap
_audit_creation_method SHELXL-97
_cell_angle_alpha 90.00
_cell_angle_beta 90.00
_cell_angle_gamma 90.00
_cell_formula_units_Z 4
_cell_length_a 8.219(3)
_cell_length_b 11.493(5)
_cell_length_c 18.059(7)
_cell_measurement_temperature 102(2)
_cell_volume 1705.9(12)
_computing_structure_refinement 'SHELXL-97 (Sheldrick, 1997)'
_computing_structure_solution 'SHELXT (Sheldrick, 2015)'
_diffrn_ambient_temperature 102(2)
_diffrn_measured_fraction_theta_full 1.000
_diffrn_measured_fraction_theta_max 1.000
_diffrn_measurement_device_type D8Venture
_diffrn_measurement_method 'omega scans'
_diffrn_radiation_monochromator 'multilayer optics'
_diffrn_radiation_source 'high brilliance Incoatec Microfocus Source '
_diffrn_radiation_type MoK\a
_diffrn_radiation_wavelength 0.71073
_diffrn_reflns_av_R_equivalents 0.0512
_diffrn_reflns_av_sigmaI/netI 0.0877
_diffrn_reflns_limit_h_max 13
_diffrn_reflns_limit_h_min -13
_diffrn_reflns_limit_k_max 18
_diffrn_reflns_limit_k_min -17
_diffrn_reflns_limit_l_max 28
_diffrn_reflns_limit_l_min -28
_diffrn_reflns_number 54826
_diffrn_reflns_theta_full 34.65
_diffrn_reflns_theta_max 34.65
_diffrn_reflns_theta_min 2.10
_exptl_absorpt_coefficient_mu 10.911
_exptl_absorpt_correction_T_max 0.2189
_exptl_absorpt_correction_T_min 0.0943
_exptl_absorpt_correction_type numerical
_exptl_absorpt_process_details 'SADABS 2014/5'
_exptl_crystal_colour colorless
_exptl_crystal_density_diffrn 3.549
_exptl_crystal_density_method 'not measured'
_exptl_crystal_description block
_exptl_crystal_F_000 1576
_exptl_crystal_size_max 0.41
_exptl_crystal_size_mid 0.34
_exptl_crystal_size_min 0.20
_refine_diff_density_max 0.760
_refine_diff_density_min -2.571
_refine_diff_density_rms 0.306
_refine_ls_abs_structure_details 'Flack H D (1983), Acta Cryst. A39, 876-881'
_refine_ls_abs_structure_Flack 0.00(3)
_refine_ls_extinction_method none
_refine_ls_goodness_of_fit_ref 1.220
_refine_ls_hydrogen_treatment constr
_refine_ls_matrix_type full
_refine_ls_number_parameters 164
_refine_ls_number_reflns 7324
_refine_ls_number_restraints 0
_refine_ls_restrained_S_all 1.220
_refine_ls_R_factor_all 0.0204
_refine_ls_R_factor_gt 0.0200
_refine_ls_shift/su_max 0.989
_refine_ls_shift/su_mean 0.006
_refine_ls_structure_factor_coef Fsqd
_refine_ls_weighting_details 'calc w=1/[\s^2^(Fo^2^)+(0.0184P)^2^+2.7097P] where P=(Fo^2^+2Fc^2^)/3'
_refine_ls_weighting_scheme calc
_refine_ls_wR_factor_gt 0.0486
_refine_ls_wR_factor_ref 0.0488
_reflns_number_gt 7250
_reflns_number_total 7324
_reflns_threshold_expression >2sigma(I)
_cod_data_source_file jo6b00413_si_012.cif
_cod_data_source_block hal9_p1
_cod_original_cell_volume 1706.0(11)
_cod_database_code 4036741

loop_
_symmetry_equiv_pos_as_xyz
'x, y, z'
'-x+1/2, -y, z+1/2'
'-x, y+1/2, -z+1/2'
'x+1/2, -y+1/2, -z'

loop_
_atom_site_label
_atom_site_type_symbol
_atom_site_fract_x
_atom_site_fract_y
_atom_site_fract_z
_atom_site_U_iso_or_equiv
_atom_site_adp_type
_atom_site_occupancy
_atom_site_symmetry_multiplicity
_atom_site_calc_flag
_atom_site_refinement_flags
I5 I 0.88182(2) 0.443868(17) 0.337124(11) 0.01045(3) Uani 1 1 d .
I4 I 0.69342(2) 0.263223(16) 0.476294(10) 0.00976(3) Uani 1 1 d .
I3 I 0.56485(3) 0.539454(18) 0.165404(11) 0.01368(4) Uani 1 1 d .
I6 I 0.25032(2) 0.715046(17) 0.325982(12) 0.01365(4) Uani 1 1 d .
I1 I 0.92149(3) 0.978877(18) 0.368575(12) 0.01359(4) Uani 1 1 d .
I2 I 0.69352(3) 0.75537(2) 0.465950(10) 0.01577(4) Uani 1 1 d .
N1 N 0.8227(3) 0.8422(2) 0.23952(14) 0.0110(4) Uani 1 1 d .
N7 N 0.4073(3) 0.4072(2) 0.43969(14) 0.0084(4) Uani 1 1 d .
C3 C 0.7177(3) 0.7555(3) 0.35047(15) 0.0089(4) Uani 1 1 d .
C11 C 0.3927(3) 0.5786(2) 0.36562(16) 0.0080(4) Uani 1 1 d .
C5 C 0.6641(4) 0.6679(3) 0.23240(16) 0.0088(4) Uani 1 1 d .
C4 C 0.6460(3) 0.6658(2) 0.30922(15) 0.0076(4) Uani 1 1 d .
C6 C 0.7544(4) 0.7572(3) 0.20010(15) 0.0108(4) Uani 1 1 d .
H6 H 0.7679 0.7574 0.1479 0.013 Uiso 1 1 calc R
C8 C 0.5642(4) 0.3967(2) 0.42240(16) 0.0081(4) Uani 1 1 d .
C12 C 0.3226(3) 0.4949(2) 0.41075(16) 0.0094(4) Uani 1 1 d .
H12 H 0.2097 0.5003 0.4214 0.011 Uiso 1 1 calc R
C9 C 0.6443(3) 0.4733(2) 0.37464(15) 0.0079(4) Uani 1 1 d .
C2 C 0.8054(4) 0.8421(2) 0.31269(17) 0.0098(4) Uani 1 1 d .
C10 C 0.5588(3) 0.5707(2) 0.34879(15) 0.0078(4) Uani 1 1 d .

loop_
_atom_site_aniso_label
_atom_site_aniso_U_11
_atom_site_aniso_U_22
_atom_site_aniso_U_33
_atom_site_aniso_U_23
_atom_site_aniso_U_13
_atom_site_aniso_U_12
I5 0.00547(7) 0.01290(7) 0.01297(7) 0.00276(6) 0.00134(6) 0.00156(6)
I4 0.01078(7) 0.00872(7) 0.00978(7) 0.00333(5) -0.00119(6) 0.00169(6)
I3 0.01610(8) 0.01362(8) 0.01132(7) -0.00080(6) -0.00316(7) -0.00387(6)
I6 0.00939(7) 0.01120(7) 0.02037(9) 0.00574(6) -0.00096(7) 0.00335(6)
I1 0.01294(8) 0.01137(8) 0.01646(8) -0.00258(6) 0.00087(7) -0.00427(6)
I2 0.01951(9) 0.01966(9) 0.00816(7) -0.00140(6) 0.00166(6) -0.00847(8)
N1 0.0093(10) 0.0120(10) 0.0116(10) 0.0009(8) 0.0012(8) -0.0018(9)
N7 0.0062(9) 0.0075(9) 0.0117(10) 0.0016(8) 0.0019(8) -0.0009(7)
C3 0.0086(10) 0.0092(10) 0.0088(10) 0.0007(8) 0.0009(8) 0.0000(9)
C11 0.0047(10) 0.0080(10) 0.0114(10) 0.0005(9) 0.0004(9) 0.0006(8)
C5 0.0087(11) 0.0099(11) 0.0078(10) 0.0002(8) -0.0006(8) 0.0000(9)
C4 0.0057(10) 0.0094(10) 0.0077(10) 0.0006(8) -0.0001(8) 0.0000(8)
C6 0.0115(11) 0.0115(11) 0.0095(10) 0.0019(9) 0.0012(9) -0.0023(10)
C8 0.0071(10) 0.0076(10) 0.0097(10) 0.0012(8) -0.0006(9) -0.0002(8)
C12 0.0082(10) 0.0080(10) 0.0120(10) 0.0015(9) 0.0027(9) 0.0009(9)
C9 0.0055(9) 0.0085(10) 0.0098(10) 0.0025(9) -0.0005(8) 0.0006(8)
C2 0.0076(10) 0.0081(10) 0.0136(11) 0.0007(9) 0.0006(10) -0.0012(9)
C10 0.0069(10) 0.0080(10) 0.0084(10) 0.0012(8) -0.0003(8) -0.0018(8)

loop_
_atom_type_symbol
_atom_type_description
_atom_type_scat_dispersion_real
_atom_type_scat_dispersion_imag
_atom_type_scat_source
C C 0.0033 0.0016 'International Tables Vol C Tables 4.2.6.8 and 6.1.1.4'
H H 0.0000 0.0000 'International Tables Vol C Tables 4.2.6.8 and 6.1.1.4'
N N 0.0061 0.0033 'International Tables Vol C Tables 4.2.6.8 and 6.1.1.4'
I I -0.4742 1.8119 'International Tables Vol C Tables 4.2.6.8 and 6.1.1.4'

loop_
_geom_angle_atom_site_label_1
_geom_angle_atom_site_label_2
_geom_angle_atom_site_label_3
_geom_angle
C2 N1 C6 119.0(3)
C12 N7 C8 118.9(2)
C4 C3 C2 118.6(3)
C4 C3 I2 119.2(2)
C2 C3 I2 122.2(2)
C12 C11 C10 119.1(3)
C12 C11 I6 119.4(2)
C10 C11 I6 121.5(2)
C6 C5 C4 119.1(3)
C6 C5 I3 119.3(2)
C4 C5 I3 121.7(2)
C5 C4 C3 118.0(3)
C5 C4 C10 122.8(3)
C3 C4 C10 119.2(2)
N1 C6 C5 122.7(3)
N1 C6 H6 118.6
C5 C6 H6 118.6
N7 C8 C9 122.9(3)
N7 C8 I4 116.5(2)
C9 C8 I4 120.4(2)
N7 C12 C11 122.6(3)
N7 C12 H12 118.7
C11 C12 H12 118.7
C8 C9 C10 118.2(3)
C8 C9 I5 122.5(2)
C10 C9 I5 119.3(2)
N1 C2 C3 122.6(3)
N1 C2 I1 115.4(2)
C3 C2 I1 122.0(2)
C11 C10 C9 117.9(2)
C11 C10 C4 121.7(3)
C9 C10 C4 120.3(3)

loop_
_geom_bond_atom_site_label_1
_geom_bond_atom_site_label_2
_geom_bond_distance
I5 C9 2.094(3)
I4 C8 2.104(3)
I3 C5 2.076(3)
I6 C11 2.083(3)
I1 C2 2.098(3)
I2 C3 2.095(3)
N1 C2 1.329(4)
N1 C6 1.333(4)
N7 C12 1.331(4)
N7 C8 1.332(4)
C3 C4 1.402(4)
C3 C2 1.405(4)
C11 C12 1.387(4)
C11 C10 1.401(4)
C5 C6 1.395(4)
C5 C4 1.395(4)
C4 C10 1.490(4)
C6 H6 0.9500
C8 C9 1.397(4)
C12 H12 0.9500
C9 C10 1.402(4)

loop_
_geom_torsion_atom_site_label_1
_geom_torsion_atom_site_label_2
_geom_torsion_atom_site_label_3
_geom_torsion_atom_site_label_4
_geom_torsion
C6 C5 C4 C3 1.2(4)
I3 C5 C4 C3 179.6(2)
C6 C5 C4 C10 -176.8(3)
I3 C5 C4 C10 1.6(4)
C2 C3 C4 C5 -0.7(4)
I2 C3 C4 C5 -179.9(2)
C2 C3 C4 C10 177.4(3)
I2 C3 C4 C10 -1.9(4)
C2 N1 C6 C5 0.5(5)
C4 C5 C6 N1 -1.1(5)
I3 C5 C6 N1 -179.6(2)
C12 N7 C8 C9 -0.4(4)
C12 N7 C8 I4 175.8(2)
C8 N7 C12 C11 -2.7(4)
C10 C11 C12 N7 0.8(4)
I6 C11 C12 N7 -178.1(2)
N7 C8 C9 C10 5.4(4)
I4 C8 C9 C10 -170.7(2)
N7 C8 C9 I5 -171.9(2)
I4 C8 C9 I5 12.0(3)
C6 N1 C2 C3 0.0(5)
C6 N1 C2 I1 179.0(2)
C4 C3 C2 N1 0.1(4)
I2 C3 C2 N1 179.3(2)
C4 C3 C2 I1 -178.9(2)
I2 C3 C2 I1 0.4(3)
C12 C11 C10 C9 4.2(4)
I6 C11 C10 C9 -177.0(2)
C12 C11 C10 C4 -171.7(3)
I6 C11 C10 C4 7.2(4)
C8 C9 C10 C11 -7.0(4)
I5 C9 C10 C11 170.4(2)
C8 C9 C10 C4 168.9(3)
I5 C9 C10 C4 -13.7(4)
C5 C4 C10 C11 -92.8(4)
C3 C4 C10 C11 89.3(3)
C5 C4 C10 C9 91.5(4)
C3 C4 C10 C9 -86.5(3)
